data_7246327
loop_
_publ_author_name
'Sendh, Jagajiban'
'Baruah, Jubaraj B.'

_publ_section_title
;
 Polymorphs, ionic cocrystal and inclusion complex of
 N-amino-1,8-naphthalimide
;
_journal_issue 13
_journal_name_full CrystEngComm
_journal_page_first 1928
_journal_page_last 1940
_journal_paper_doi 10.1039/D2CE01673G
_journal_volume 25
_journal_year 2023
_chemical_formula_moiety 'C48 H32 Cu N8 O8, 2(N O3)0.135[H2O]'
_chemical_formula_sum 'C3.43 H2.29 Cu0.07 N0.71 O'
_chemical_formula_weight 74.03
_space_group_crystal_system triclinic
_space_group_IT_number 2
_space_group_name_Hall '-P 1'
_space_group_name_H-M_alt 'P -1'
_atom_sites_solution_hydrogens geom
_audit_creation_date 2022-07-24
_audit_creation_method
;
Olex2 1.3
(compiled 2020.11.12 svn.r5f609507 for OlexSys, GUI svn.r6408)
;
_audit_update_record
;
2022-08-06 deposited with the CCDC.	2023-02-23 downloaded from the CCDC.
;
_cell_angle_alpha 77.550(2)
_cell_angle_beta 84.286(2)
_cell_angle_gamma 76.406(2)
_cell_formula_units_Z 14
_cell_length_a 7.5784(5)
_cell_length_b 11.6201(8)
_cell_length_c 13.5062(9)
_cell_measurement_reflns_used 9918
_cell_measurement_temperature 296(2)
_cell_measurement_theta_max 25.04
_cell_measurement_theta_min 2.63
_cell_volume 1127.38(13)
_computing_cell_refinement 'Bruker SAINT'
_computing_data_collection 'Bruker APEX2'
_computing_data_reduction 'Bruker SAINT'
_computing_molecular_graphics 'Olex2 1.3 (Dolomanov et al., 2009)'
_computing_publication_material 'Olex2 1.3 (Dolomanov et al., 2009)'
_computing_structure_refinement 'SHELXL-2018/3 (Sheldrick, 2018)'
_computing_structure_solution 'SHELXT 2018/2 (Sheldrick, 2018)'
_diffrn_ambient_temperature 296(2)
_diffrn_measured_fraction_theta_full 0.998
_diffrn_measured_fraction_theta_max 0.998
_diffrn_measurement_device_type 'Bruker APEX-II CCD'
_diffrn_measurement_method '\f and \w scans'
_diffrn_radiation_type MoK\a
_diffrn_radiation_wavelength 0.71073
_diffrn_reflns_av_R_equivalents 0.0371
_diffrn_reflns_av_unetI/netI 0.0215
_diffrn_reflns_Laue_measured_fraction_full 0.998
_diffrn_reflns_Laue_measured_fraction_max 0.998
_diffrn_reflns_limit_h_max 9
_diffrn_reflns_limit_h_min -9
_diffrn_reflns_limit_k_max 13
_diffrn_reflns_limit_k_min -13
_diffrn_reflns_limit_l_max 16
_diffrn_reflns_limit_l_min -16
_diffrn_reflns_number 35467
_diffrn_reflns_point_group_measured_fraction_full 0.998
_diffrn_reflns_point_group_measured_fraction_max 0.998
_diffrn_reflns_theta_full 25.077
_diffrn_reflns_theta_max 25.077
_diffrn_reflns_theta_min 2.155
_exptl_absorpt_coefficient_mu 0.568
_exptl_crystal_colour greenishblue
_exptl_crystal_density_diffrn 1.527
_exptl_crystal_description block
_exptl_crystal_F_000 531
_exptl_crystal_size_max 0.38
_exptl_crystal_size_mid 0.32
_exptl_crystal_size_min 0.24
_refine_diff_density_max 1.758
_refine_diff_density_min -0.596
_refine_diff_density_rms 0.081
_refine_ls_extinction_method none
_refine_ls_goodness_of_fit_ref 1.050
_refine_ls_hydrogen_treatment constr
_refine_ls_matrix_type full
_refine_ls_number_parameters 331
_refine_ls_number_reflns 3983
_refine_ls_number_restraints 0
_refine_ls_restrained_S_all 1.050
_refine_ls_R_factor_all 0.0692
_refine_ls_R_factor_gt 0.0613
_refine_ls_shift/su_max 0.000
_refine_ls_shift/su_mean 0.000
_refine_ls_structure_factor_coef Fsqd
_refine_ls_weighting_details 'w=1/[\s^2^(Fo^2^)+(0.1029P)^2^+1.9900P] where P=(Fo^2^+2Fc^2^)/3'
_refine_ls_weighting_scheme calc
_refine_ls_wR_factor_gt 0.1731
_refine_ls_wR_factor_ref 0.1830
_reflns_Friedel_coverage 0.000
_reflns_number_gt 3551
_reflns_number_total 3983
_reflns_threshold_expression 'I > 2\s(I)'
_cod_data_source_file d2ce01673g2.cif
_cod_data_source_block '[CuL4](NO3)2'
_cod_depositor_comments 'Adding full bibliography for 7246323--7246328.cif.'
_cod_database_code 7246327
_shelx_shelxl_version_number 2018/3
_shelx_space_group_comment
;
The symmetry employed for this shelxl refinement is uniquely defined
by the following loop, which should always be used as a source of
symmetry information in preference to the above space-group names.
They are only intended as comments.
;
_olex2_refinement_description
;
1.a Secondary CH2 refined with riding coordinates:
 N6(H6A,H6B), N8(H8A,H8B)
1.b Aromatic/amide H refined with riding coordinates:
 C12(H12), C5(H5), C11(H11), C1(H1), C24(H24), C17(H17), C25(H25), C3(H3),
 C13(H13), C4(H4), C15(H15), C16(H16)
;
_olex2_submission_special_instructions 'No special instructions were received'

loop_
_space_group_symop_operation_xyz
'x, y, z'
'-x, -y, -z'

loop_
_atom_site_label
_atom_site_type_symbol
_atom_site_fract_x
_atom_site_fract_y
_atom_site_fract_z
_atom_site_U_iso_or_equiv
_atom_site_adp_type
_atom_site_occupancy
_atom_site_site_symmetry_order
_atom_site_calc_flag
_atom_site_refinement_flags_posn
_atom_site_refinement_flags_adp
_atom_site_refinement_flags_occupancy
_atom_site_disorder_assembly
_atom_site_disorder_group
Cu01 Cu 0.500000 0.500000 0.500000 0.0355(2) Uani 1 2 d S . P . .
O6 O 0.4820(3) 0.5612(2) 0.6526(2) 0.0404(6) Uani 1 1 d . . . . .
O7 O 1.0558(3) 0.3727(3) 0.4661(2) 0.0443(6) Uani 1 1 d . . . . .
O8 O 0.5680(4) 0.2028(3) 0.5278(2) 0.0502(7) Uani 1 1 d . . . . .
N5 N 0.2475(4) 0.4669(3) 0.6728(2) 0.0342(6) Uani 1 1 d . . . . .
O5 O 0.0295(4) 0.3588(3) 0.6932(2) 0.0557(8) Uani 1 1 d . . . . .
N6 N 0.3331(4) 0.4050(3) 0.5949(2) 0.0378(7) Uani 1 1 d . . . . .
H6A H 0.248474 0.393465 0.559089 0.045 Uiso 1 1 calc R U . . .
H6B H 0.397790 0.332852 0.622722 0.045 Uiso 1 1 calc R U . . .
N7 N 0.8172(4) 0.2830(3) 0.4956(2) 0.0383(7) Uani 1 1 d . . . . .
N8 N 0.7298(4) 0.3704(3) 0.5541(2) 0.0397(7) Uani 1 1 d . . . . .
H8A H 0.812153 0.409761 0.563860 0.048 Uiso 1 1 calc R U . . .
H8B H 0.698156 0.330669 0.614796 0.048 Uiso 1 1 calc R U . . .
C19 C 0.3405(4) 0.5445(3) 0.6994(3) 0.0337(7) Uani 1 1 d . . . . .
C6 C 0.8073(5) 0.1104(3) 0.4229(3) 0.0370(8) Uani 1 1 d . . . . .
C8 C 0.9821(5) 0.1152(3) 0.3767(3) 0.0357(8) Uani 1 1 d . . . . .
C7 C 0.7171(5) 0.1981(3) 0.4859(3) 0.0380(8) Uani 1 1 d . . . . .
C22 C 1.0743(5) 0.2030(3) 0.3899(3) 0.0352(8) Uani 1 1 d . . . . .
C10 C 0.9895(5) 0.2914(3) 0.4523(3) 0.0349(8) Uani 1 1 d . . . . .
C9 C 0.0861(5) 0.4357(4) 0.7205(3) 0.0397(8) Uani 1 1 d . . . . .
C18 C 0.2539(5) 0.6069(3) 0.7808(3) 0.0362(8) Uani 1 1 d . . . . .
C20 C 0.0830(5) 0.5882(3) 0.8256(3) 0.0388(8) Uani 1 1 d . . . . .
C23 C -0.0017(5) 0.5045(4) 0.7984(3) 0.0413(9) Uani 1 1 d . . . . .
C2 C 1.0661(5) 0.0301(3) 0.3158(3) 0.0436(9) Uani 1 1 d . . . . .
C12 C 1.2447(5) 0.2063(4) 0.3434(3) 0.0439(9) Uani 1 1 d . . . . .
H12 H 1.304885 0.264165 0.352378 0.053 Uiso 1 1 calc R U . . .
C5 C 0.7213(6) 0.0241(4) 0.4086(3) 0.0458(9) Uani 1 1 d . . . . .
H5 H 0.606154 0.021810 0.438913 0.055 Uiso 1 1 calc R U . . .
C11 C -0.1675(6) 0.4876(4) 0.8438(3) 0.0536(11) Uani 1 1 d . . . . .
H11 H -0.223433 0.432447 0.825807 0.064 Uiso 1 1 calc R U . . .
C1 C 1.2401(6) 0.0366(4) 0.2698(4) 0.0517(10) Uani 1 1 d . . . . .
H1 H 1.296976 -0.018894 0.229890 0.062 Uiso 1 1 calc R U . . .
C24 C 1.3263(6) 0.1225(4) 0.2826(3) 0.0508(10) Uani 1 1 d . . . . .
H24 H 1.440252 0.125498 0.250815 0.061 Uiso 1 1 calc R U . . .
C17 C 0.3363(6) 0.6851(4) 0.8110(3) 0.0496(10) Uani 1 1 d . . . . .
H17 H 0.448766 0.695916 0.781182 0.060 Uiso 1 1 calc R U . . .
C14 C -0.0026(6) 0.6549(4) 0.9005(3) 0.0514(10) Uani 1 1 d . . . . .
C25 C -0.2506(6) 0.5543(5) 0.9171(4) 0.0653(14) Uani 1 1 d . . . . .
H25 H -0.362243 0.542711 0.947786 0.078 Uiso 1 1 calc R U . . .
O4 O 0.5892(8) 0.2522(5) 0.7445(4) 0.125(2) Uani 1 1 d . . . . .
N9 N 0.5576(9) 0.2564(4) 0.8250(4) 0.0926(19) Uani 1 1 d . . . . .
C3 C 0.9731(6) -0.0574(4) 0.3041(4) 0.0532(10) Uani 1 1 d . . . . .
H3 H 1.027723 -0.114210 0.264952 0.064 Uiso 1 1 calc R U . . .
C13 C -0.1726(7) 0.6353(5) 0.9446(4) 0.0620(13) Uani 1 1 d . . . . .
H13 H -0.231737 0.678697 0.993178 0.074 Uiso 1 1 calc R U . . .
C4 C 0.8042(6) -0.0605(4) 0.3491(4) 0.0544(11) Uani 1 1 d . . . . .
H4 H 0.744547 -0.118683 0.340284 0.065 Uiso 1 1 calc R U . . .
C15 C 0.0877(8) 0.7345(5) 0.9284(4) 0.0676(14) Uani 1 1 d . . . . .
H15 H 0.032487 0.778796 0.977214 0.081 Uiso 1 1 calc R U . . .
C16 C 0.2541(8) 0.7491(5) 0.8860(4) 0.0665(13) Uani 1 1 d . . . . .
H16 H 0.312345 0.801154 0.906867 0.080 Uiso 1 1 calc R U . . .
O1 O 0.4811(8) 0.3276(6) 0.8696(5) 0.139(2) Uani 1 1 d . . . . .
O3 O 0.6910(16) 0.1899(8) 0.8841(6) 0.216(5) Uani 1 1 d . . . . .

loop_
_atom_site_aniso_label
_atom_site_aniso_U_11
_atom_site_aniso_U_22
_atom_site_aniso_U_33
_atom_site_aniso_U_23
_atom_site_aniso_U_13
_atom_site_aniso_U_12
Cu01 0.0260(3) 0.0475(4) 0.0381(4) -0.0182(3) 0.0068(2) -0.0129(3)
O6 0.0295(13) 0.0575(16) 0.0422(14) -0.0195(12) 0.0065(11) -0.0200(11)
O7 0.0354(14) 0.0544(16) 0.0509(16) -0.0221(13) -0.0027(11) -0.0141(12)
O8 0.0371(15) 0.0627(18) 0.0570(17) -0.0235(14) 0.0127(13) -0.0184(13)
N5 0.0264(14) 0.0456(17) 0.0356(15) -0.0147(13) 0.0050(12) -0.0142(12)
O5 0.0510(17) 0.076(2) 0.0559(18) -0.0233(15) 0.0096(14) -0.0411(16)
N6 0.0316(15) 0.0481(17) 0.0410(17) -0.0207(14) 0.0043(12) -0.0151(13)
N7 0.0290(15) 0.0492(18) 0.0400(17) -0.0177(14) 0.0003(12) -0.0077(13)
N8 0.0314(15) 0.0539(19) 0.0390(16) -0.0220(14) 0.0008(13) -0.0089(13)
C19 0.0272(17) 0.0418(19) 0.0325(17) -0.0076(14) -0.0014(14) -0.0079(14)
C6 0.0358(18) 0.0373(18) 0.0368(19) -0.0057(15) -0.0030(15) -0.0073(15)
C8 0.0323(18) 0.0344(18) 0.0379(19) -0.0046(14) -0.0014(14) -0.0050(14)
C7 0.0315(18) 0.044(2) 0.0389(19) -0.0071(15) -0.0004(15) -0.0109(15)
C22 0.0288(17) 0.0386(18) 0.0372(18) -0.0075(15) -0.0032(14) -0.0046(14)
C10 0.0269(17) 0.0424(19) 0.0368(18) -0.0097(15) -0.0054(14) -0.0075(14)
C9 0.0326(18) 0.053(2) 0.0356(19) -0.0069(16) 0.0007(15) -0.0174(16)
C18 0.0332(18) 0.0436(19) 0.0316(17) -0.0083(15) -0.0020(14) -0.0071(15)
C20 0.0351(19) 0.044(2) 0.0313(18) -0.0064(15) 0.0008(14) 0.0003(15)
C23 0.0315(18) 0.056(2) 0.0335(18) -0.0029(16) 0.0023(15) -0.0113(16)
C2 0.043(2) 0.0374(19) 0.049(2) -0.0128(17) 0.0003(17) -0.0033(16)
C12 0.0342(19) 0.049(2) 0.050(2) -0.0115(18) 0.0011(16) -0.0120(16)
C5 0.042(2) 0.046(2) 0.051(2) -0.0060(18) 0.0031(17) -0.0171(17)
C11 0.038(2) 0.075(3) 0.045(2) -0.005(2) 0.0089(17) -0.017(2)
C1 0.043(2) 0.051(2) 0.061(3) -0.023(2) 0.0095(19) -0.0041(18)
C24 0.036(2) 0.056(2) 0.060(3) -0.019(2) 0.0112(18) -0.0079(18)
C17 0.051(2) 0.053(2) 0.051(2) -0.0204(19) 0.0035(19) -0.0152(19)
C14 0.049(2) 0.057(2) 0.039(2) -0.0095(18) 0.0086(18) 0.0012(19)
C25 0.037(2) 0.093(4) 0.051(3) 0.000(3) 0.0176(19) -0.005(2)
O4 0.157(5) 0.112(4) 0.060(3) 0.003(2) 0.028(3) 0.029(3)
N9 0.156(5) 0.054(3) 0.047(3) -0.011(2) 0.024(3) 0.005(3)
C3 0.056(3) 0.042(2) 0.065(3) -0.022(2) 0.003(2) -0.0093(19)
C13 0.054(3) 0.074(3) 0.047(2) -0.013(2) 0.014(2) 0.003(2)
C4 0.059(3) 0.044(2) 0.068(3) -0.018(2) 0.002(2) -0.022(2)
C15 0.083(4) 0.066(3) 0.057(3) -0.034(2) 0.011(3) -0.008(3)
C16 0.079(3) 0.068(3) 0.067(3) -0.037(3) 0.009(3) -0.027(3)
O1 0.116(4) 0.170(6) 0.137(5) -0.082(5) 0.042(4) -0.015(4)
O3 0.329(13) 0.174(7) 0.146(6) -0.035(6) -0.105(8) -0.018(8)

loop_
_atom_type_symbol
_atom_type_description
_atom_type_scat_dispersion_real
_atom_type_scat_dispersion_imag
_atom_type_scat_source
C C 0.0033 0.0016 'International Tables Vol C Tables 4.2.6.8 and 6.1.1.4'
H H 0.0000 0.0000 'International Tables Vol C Tables 4.2.6.8 and 6.1.1.4'
Cu Cu 0.3201 1.2651 'International Tables Vol C Tables 4.2.6.8 and 6.1.1.4'
N N 0.0061 0.0033 'International Tables Vol C Tables 4.2.6.8 and 6.1.1.4'
O O 0.0106 0.0060 'International Tables Vol C Tables 4.2.6.8 and 6.1.1.4'

loop_
_geom_angle_atom_site_label_1
_geom_angle_atom_site_label_2
_geom_angle_atom_site_label_3
_geom_angle
_geom_angle_site_symmetry_1
_geom_angle_site_symmetry_3
_geom_angle_publ_flag
O6 Cu01 O6 180.0 . 2_666 ?
N6 Cu01 O6 74.23(10) 2_666 2_666 ?
N6 Cu01 O6 74.23(10) . . ?
N6 Cu01 O6 105.77(10) . 2_666 ?
N6 Cu01 O6 105.77(10) 2_666 . ?
N6 Cu01 N6 180.0 . 2_666 ?
N6 Cu01 N8 90.91(13) 2_666 2_666 ?
N6 Cu01 N8 90.91(13) . . ?
N6 Cu01 N8 89.09(13) 2_666 . ?
N6 Cu01 N8 89.09(13) . 2_666 ?
N8 Cu01 O6 93.90(10) . 2_666 ?
N8 Cu01 O6 86.10(10) . . ?
N8 Cu01 O6 93.90(10) 2_666 . ?
N8 Cu01 O6 86.10(10) 2_666 2_666 ?
N8 Cu01 N8 180.0 . 2_666 ?
C19 O6 Cu01 109.1(2) . . ?
C19 N5 N6 116.0(3) . . ?
C19 N5 C9 127.0(3) . . ?
C9 N5 N6 116.8(3) . . ?
Cu01 N6 H6A 109.3 . . ?
Cu01 N6 H6B 109.3 . . ?
N5 N6 Cu01 111.4(2) . . ?
N5 N6 H6A 109.3 . . ?
N5 N6 H6B 109.3 . . ?
H6A N6 H6B 108.0 . . ?
C7 N7 N8 116.0(3) . . ?
C10 N7 N8 117.1(3) . . ?
C10 N7 C7 126.9(3) . . ?
Cu01 N8 H8A 107.5 . . ?
Cu01 N8 H8B 107.5 . . ?
N7 N8 Cu01 119.4(2) . . ?
N7 N8 H8A 107.5 . . ?
N7 N8 H8B 107.5 . . ?
H8A N8 H8B 107.0 . . ?
O6 C19 N5 120.0(3) . . ?
O6 C19 C18 124.0(3) . . ?
N5 C19 C18 116.0(3) . . ?
C8 C6 C7 120.1(3) . . ?
C5 C6 C8 120.0(4) . . ?
C5 C6 C7 119.9(3) . . ?
C6 C8 C2 119.1(3) . . ?
C22 C8 C6 121.4(3) . . ?
C22 C8 C2 119.5(3) . . ?
O8 C7 N7 119.2(3) . . ?
O8 C7 C6 125.5(3) . . ?
N7 C7 C6 115.3(3) . . ?
C8 C22 C10 120.1(3) . . ?
C12 C22 C8 120.3(3) . . ?
C12 C22 C10 119.5(3) . . ?
O7 C10 N7 118.7(3) . . ?
O7 C10 C22 125.1(3) . . ?
N7 C10 C22 116.2(3) . . ?
N5 C9 C23 115.2(3) . . ?
O5 C9 N5 118.9(3) . . ?
O5 C9 C23 125.9(3) . . ?
C20 C18 C19 119.8(3) . . ?
C17 C18 C19 119.6(3) . . ?
C17 C18 C20 120.6(3) . . ?
C18 C20 C14 118.7(4) . . ?
C23 C20 C18 121.6(3) . . ?
C23 C20 C14 119.7(4) . . ?
C20 C23 C9 119.9(3) . . ?
C11 C23 C9 119.7(4) . . ?
C11 C23 C20 120.4(4) . . ?
C1 C2 C8 118.4(4) . . ?
C3 C2 C8 118.7(4) . . ?
C3 C2 C1 122.9(4) . . ?
C22 C12 H12 120.0 . . ?
C22 C12 C24 119.9(4) . . ?
C24 C12 H12 120.0 . . ?
C6 C5 H5 119.5 . . ?
C6 C5 C4 121.0(4) . . ?
C4 C5 H5 119.5 . . ?
C23 C11 H11 120.3 . . ?
C23 C11 C25 119.3(5) . . ?
C25 C11 H11 120.3 . . ?
C2 C1 H1 119.3 . . ?
C24 C1 C2 121.4(4) . . ?
C24 C1 H1 119.3 . . ?
C12 C24 H24 119.7 . . ?
C1 C24 C12 120.5(4) . . ?
C1 C24 H24 119.7 . . ?
C18 C17 H17 119.5 . . ?
C18 C17 C16 120.9(4) . . ?
C16 C17 H17 119.5 . . ?
C13 C14 C20 118.1(4) . . ?
C15 C14 C20 118.4(4) . . ?
C15 C14 C13 123.5(4) . . ?
C11 C25 H25 119.2 . . ?
C13 C25 C11 121.6(4) . . ?
C13 C25 H25 119.2 . . ?
O4 N9 O1 136.1(7) . . ?
O4 N9 O3 112.5(7) . . ?
O1 N9 O3 104.6(7) . . ?
C2 C3 H3 119.4 . . ?
C4 C3 C2 121.3(4) . . ?
C4 C3 H3 119.4 . . ?
C14 C13 H13 119.5 . . ?
C25 C13 C14 121.0(4) . . ?
C25 C13 H13 119.5 . . ?
C5 C4 H4 120.1 . . ?
C3 C4 C5 119.8(4) . . ?
C3 C4 H4 120.1 . . ?
C14 C15 H15 119.0 . . ?
C16 C15 C14 121.9(4) . . ?
C16 C15 H15 119.0 . . ?
C17 C16 H16 120.3 . . ?
C15 C16 C17 119.5(4) . . ?
C15 C16 H16 120.3 . . ?

loop_
_geom_bond_atom_site_label_1
_geom_bond_atom_site_label_2
_geom_bond_distance
_geom_bond_site_symmetry_2
_geom_bond_publ_flag
Cu01 O6 2.303(2) 2_666 ?
Cu01 O6 2.303(2) . ?
Cu01 N6 2.046(3) 2_666 ?
Cu01 N6 2.046(3) . ?
Cu01 N8 2.093(3) 2_666 ?
Cu01 N8 2.093(3) . ?
O6 C19 1.224(4) . ?
O7 C10 1.224(4) . ?
O8 C7 1.207(4) . ?
N5 N6 1.421(4) . ?
N5 C19 1.389(5) . ?
N5 C9 1.412(4) . ?
O5 C9 1.213(5) . ?
N6 H6A 0.8900 . ?
N6 H6B 0.8900 . ?
N7 N8 1.422(4) . ?
N7 C7 1.412(5) . ?
N7 C10 1.393(5) . ?
N8 H8A 0.8900 . ?
N8 H8B 0.8900 . ?
C19 C18 1.463(5) . ?
C6 C8 1.415(5) . ?
C6 C7 1.470(5) . ?
C6 C5 1.373(5) . ?
C8 C22 1.414(5) . ?
C8 C2 1.417(5) . ?
C22 C10 1.460(5) . ?
C22 C12 1.384(5) . ?
C9 C23 1.471(5) . ?
C18 C20 1.418(5) . ?
C18 C17 1.363(6) . ?
C20 C23 1.409(6) . ?
C20 C14 1.419(5) . ?
C23 C11 1.380(5) . ?
C2 C1 1.412(6) . ?
C2 C3 1.408(6) . ?
C12 H12 0.9300 . ?
C12 C24 1.402(6) . ?
C5 H5 0.9300 . ?
C5 C4 1.398(6) . ?
C11 H11 0.9300 . ?
C11 C25 1.399(7) . ?
C1 H1 0.9300 . ?
C1 C24 1.363(6) . ?
C24 H24 0.9300 . ?
C17 H17 0.9300 . ?
C17 C16 1.396(6) . ?
C14 C13 1.412(7) . ?
C14 C15 1.402(7) . ?
C25 H25 0.9300 . ?
C25 C13 1.352(8) . ?
O4 N9 1.099(6) . ?
N9 O1 1.143(7) . ?
N9 O3 1.335(10) . ?
C3 H3 0.9300 . ?
C3 C4 1.366(6) . ?
C13 H13 0.9300 . ?
C4 H4 0.9300 . ?
C15 H15 0.9300 . ?
C15 C16 1.364(7) . ?
C16 H16 0.9300 . ?

loop_
_geom_torsion_atom_site_label_1
_geom_torsion_atom_site_label_2
_geom_torsion_atom_site_label_3
_geom_torsion_atom_site_label_4
_geom_torsion
_geom_torsion_site_symmetry_1
_geom_torsion_site_symmetry_2
_geom_torsion_site_symmetry_3
_geom_torsion_site_symmetry_4
_geom_torsion_publ_flag
Cu01 O6 C19 N5 17.8(4) . . . . ?
Cu01 O6 C19 C18 -158.9(3) . . . . ?
O6 C19 C18 C20 175.3(3) . . . . ?
O6 C19 C18 C17 -2.9(6) . . . . ?
N5 C19 C18 C20 -1.5(5) . . . . ?
N5 C19 C18 C17 -179.7(3) . . . . ?
N5 C9 C23 C20 -4.4(5) . . . . ?
N5 C9 C23 C11 174.9(4) . . . . ?
O5 C9 C23 C20 177.5(4) . . . . ?
O5 C9 C23 C11 -3.1(6) . . . . ?
N6 N5 C19 O6 4.0(5) . . . . ?
N6 N5 C19 C18 -179.1(3) . . . . ?
N6 N5 C9 O5 0.1(5) . . . . ?
N6 N5 C9 C23 -178.1(3) . . . . ?
N8 N7 C7 O8 -1.1(5) . . . . ?
N8 N7 C7 C6 178.4(3) . . . . ?
N8 N7 C10 O7 -0.3(5) . . . . ?
N8 N7 C10 C22 -178.2(3) . . . . ?
C19 N5 N6 Cu01 -26.7(4) . . . . ?
C19 N5 C9 O5 -174.1(3) . . . . ?
C19 N5 C9 C23 7.7(5) . . . . ?
C19 C18 C20 C23 4.2(5) . . . . ?
C19 C18 C20 C14 -176.6(3) . . . . ?
C19 C18 C17 C16 177.8(4) . . . . ?
C6 C8 C22 C10 -0.1(5) . . . . ?
C6 C8 C22 C12 -179.5(3) . . . . ?
C6 C8 C2 C1 179.6(4) . . . . ?
C6 C8 C2 C3 -0.6(6) . . . . ?
C6 C5 C4 C3 -0.2(7) . . . . ?
C8 C6 C7 O8 179.3(4) . . . . ?
C8 C6 C7 N7 -0.2(5) . . . . ?
C8 C6 C5 C4 0.3(6) . . . . ?
C8 C22 C10 O7 -177.9(3) . . . . ?
C8 C22 C10 N7 -0.2(5) . . . . ?
C8 C22 C12 C24 0.1(6) . . . . ?
C8 C2 C1 C24 -0.3(7) . . . . ?
C8 C2 C3 C4 0.8(7) . . . . ?
C7 N7 N8 Cu01 -67.3(4) . . . . ?
C7 N7 C10 O7 178.1(3) . . . . ?
C7 N7 C10 C22 0.3(5) . . . . ?
C7 C6 C8 C22 0.3(5) . . . . ?
C7 C6 C8 C2 -179.7(3) . . . . ?
C7 C6 C5 C4 -179.9(4) . . . . ?
C22 C8 C2 C1 -0.3(6) . . . . ?
C22 C8 C2 C3 179.4(4) . . . . ?
C22 C12 C24 C1 -0.7(7) . . . . ?
C10 N7 N8 Cu01 111.4(3) . . . . ?
C10 N7 C7 O8 -179.6(3) . . . . ?
C10 N7 C7 C6 -0.1(5) . . . . ?
C10 C22 C12 C24 -179.4(4) . . . . ?
C9 N5 N6 Cu01 158.4(2) . . . . ?
C9 N5 C19 O6 178.3(3) . . . . ?
C9 N5 C19 C18 -4.8(5) . . . . ?
C9 C23 C11 C25 -179.4(4) . . . . ?
C18 C20 C23 C9 -1.1(5) . . . . ?
C18 C20 C23 C11 179.5(4) . . . . ?
C18 C20 C14 C13 -179.9(4) . . . . ?
C18 C20 C14 C15 -1.3(6) . . . . ?
C18 C17 C16 C15 -1.1(8) . . . . ?
C20 C18 C17 C16 -0.4(6) . . . . ?
C20 C23 C11 C25 -0.1(6) . . . . ?
C20 C14 C13 C25 0.8(7) . . . . ?
C20 C14 C15 C16 -0.2(8) . . . . ?
C23 C20 C14 C13 -0.7(6) . . . . ?
C23 C20 C14 C15 177.9(4) . . . . ?
C23 C11 C25 C13 0.1(7) . . . . ?
C2 C8 C22 C10 179.9(3) . . . . ?
C2 C8 C22 C12 0.4(5) . . . . ?
C2 C1 C24 C12 0.8(7) . . . . ?
C2 C3 C4 C5 -0.4(7) . . . . ?
C12 C22 C10 O7 1.6(6) . . . . ?
C12 C22 C10 N7 179.3(3) . . . . ?
C5 C6 C8 C22 -180.0(3) . . . . ?
C5 C6 C8 C2 0.1(5) . . . . ?
C5 C6 C7 O8 -0.5(6) . . . . ?
C5 C6 C7 N7 -180.0(3) . . . . ?
C11 C25 C13 C14 -0.5(8) . . . . ?
C1 C2 C3 C4 -179.5(4) . . . . ?
C17 C18 C20 C23 -177.6(4) . . . . ?
C17 C18 C20 C14 1.6(6) . . . . ?
C14 C20 C23 C9 179.7(3) . . . . ?
C14 C20 C23 C11 0.4(6) . . . . ?
C14 C15 C16 C17 1.4(8) . . . . ?
C3 C2 C1 C24 180.0(4) . . . . ?
C13 C14 C15 C16 178.3(5) . . . . ?
C15 C14 C13 C25 -177.8(5) . . . . ?
